data_1558761
loop_
_publ_author_name
'He\&s, Merlin'
'Stennett, Thomas'
'Fantuzzi, Felipe'
'Bertermann, R\"udiger'
'Schock, Marvin'
'Sch\"afer, Marius'
'Thiess, Torsten'
'Braunschweig, Holger'

_publ_section_title
;
 Diverse Ring-Opening Reactions of Rhodium \h4-Azaborete Complexes
;
_journal_name_full 'Chemical Science'
_journal_paper_doi 10.1039/D0SC02283G
_journal_year 2020
_chemical_formula_moiety 'C39 H56 B Cl N P Rh'
_chemical_formula_sum 'C39 H56 B Cl N P Rh'
_chemical_formula_weight 718.98
_space_group_crystal_system monoclinic
_space_group_IT_number 14
_space_group_name_Hall '-P 2ybc'
_space_group_name_H-M_alt 'P 1 21/c 1'
_atom_sites_solution_hydrogens geom
_atom_sites_solution_primary dual
_atom_sites_solution_secondary difmap
_audit_creation_method SHELXL-2018/3
_audit_update_record
;
2020-04-15 deposited with the CCDC.	2020-07-23 downloaded from the CCDC.
;
_cell_angle_alpha 90
_cell_angle_beta 102.644(12)
_cell_angle_gamma 90
_cell_formula_units_Z 4
_cell_length_a 18.735(7)
_cell_length_b 25.249(11)
_cell_length_c 8.208(4)
_cell_measurement_reflns_used 9917
_cell_measurement_temperature 100(2)
_cell_measurement_theta_max 27.14
_cell_measurement_theta_min 2.23
_cell_volume 3789(3)
_computing_cell_refinement 'Saint+ ver. V8.37A (Bruker AXS)'
_computing_data_collection 'APEX2 ver. 2014.9 (Bruker AXS)'
_computing_data_reduction 'Saint+ ver. V8.37A (Bruker AXS)'
_computing_molecular_graphics 'ShelXLe (Huebschle et all, 2011)'
_computing_publication_material 'SHELXL-2018/3 (Sheldrick, 2018)'
_computing_structure_refinement 'SHELXL-2018/3 (Sheldrick, 2018)'
_computing_structure_solution 'SHELXT (Sheldrick, 2014)'
_diffrn_ambient_temperature 100(2)
_diffrn_detector 'CCD area detector (Apex2)'
_diffrn_detector_area_resol_mean 8.333
_diffrn_measured_fraction_theta_full 1.000
_diffrn_measured_fraction_theta_max 1.000
_diffrn_measurement_device_type 'Bruker X8-APEX II'
_diffrn_measurement_method '\f and \w scans'
_diffrn_radiation_monochromator 'multi-layer mirror'
_diffrn_radiation_type MoK\a
_diffrn_radiation_wavelength 0.71073
_diffrn_reflns_av_R_equivalents 0.0536
_diffrn_reflns_av_unetI/netI 0.0446
_diffrn_reflns_Laue_measured_fraction_full 1.000
_diffrn_reflns_Laue_measured_fraction_max 1.000
_diffrn_reflns_limit_h_max 23
_diffrn_reflns_limit_h_min -23
_diffrn_reflns_limit_k_max 31
_diffrn_reflns_limit_k_min -24
_diffrn_reflns_limit_l_max 10
_diffrn_reflns_limit_l_min -9
_diffrn_reflns_number 35085
_diffrn_reflns_point_group_measured_fraction_full 1.000
_diffrn_reflns_point_group_measured_fraction_max 1.000
_diffrn_reflns_theta_full 26.000
_diffrn_reflns_theta_max 26.373
_diffrn_reflns_theta_min 1.114
_diffrn_source 'rotating-anode (Nonius FR-591)'
_exptl_absorpt_coefficient_mu 0.590
_exptl_absorpt_correction_T_max 0.7455
_exptl_absorpt_correction_T_min 0.6054
_exptl_absorpt_correction_type multi-scan
_exptl_absorpt_process_details 'SadAbs 2016/2 (Bruker AXS)'
_exptl_crystal_colour orange
_exptl_crystal_density_diffrn 1.261
_exptl_crystal_description block
_exptl_crystal_F_000 1516
_exptl_crystal_size_max 0.14
_exptl_crystal_size_mid 0.102
_exptl_crystal_size_min 0.041
_refine_diff_density_max 0.518
_refine_diff_density_min -0.519
_refine_diff_density_rms 0.064
_refine_ls_extinction_method none
_refine_ls_goodness_of_fit_ref 1.026
_refine_ls_hydrogen_treatment constr
_refine_ls_matrix_type full
_refine_ls_number_parameters 409
_refine_ls_number_reflns 7762
_refine_ls_number_restraints 0
_refine_ls_restrained_S_all 1.026
_refine_ls_R_factor_all 0.0423
_refine_ls_R_factor_gt 0.0271
_refine_ls_shift/su_max 0.004
_refine_ls_shift/su_mean 0.000
_refine_ls_structure_factor_coef Fsqd
_refine_ls_weighting_details 'w=1/[\s^2^(Fo^2^)+(0.0287P)^2^+0.8474P] where P=(Fo^2^+2Fc^2^)/3'
_refine_ls_weighting_scheme calc
_refine_ls_wR_factor_gt 0.0616
_refine_ls_wR_factor_ref 0.0659
_reflns_Friedel_coverage 0.000
_reflns_number_gt 6264
_reflns_number_total 7762
_reflns_threshold_expression 'I > 2\s(I)'
_cod_data_source_file d0sc02283g2.cif
_cod_data_source_block test_a_CCDC10
_cod_original_cell_volume 3788(3)
_cod_original_sg_symbol_H-M 'P 21/c'
_cod_database_code 1558761
_shelx_shelxl_version_number 2018/3
_shelx_space_group_comment
;
The symmetry employed for this shelxl refinement is uniquely defined
by the following loop, which should always be used as a source of
symmetry information in preference to the above space-group names.
They are only intended as comments.
;
_shelx_estimated_absorpt_t_min 0.922
_shelx_estimated_absorpt_t_max 0.976

loop_
_space_group_symop_operation_xyz
'x, y, z'
'-x, y+1/2, -z+1/2'
'-x, -y, -z'
'x, -y-1/2, z-1/2'

loop_
_atom_site_label
_atom_site_type_symbol
_atom_site_fract_x
_atom_site_fract_y
_atom_site_fract_z
_atom_site_U_iso_or_equiv
_atom_site_adp_type
_atom_site_occupancy
_atom_site_site_symmetry_order
_atom_site_calc_flag
_atom_site_refinement_flags_posn
_atom_site_refinement_flags_adp
_atom_site_refinement_flags_occupancy
_atom_site_disorder_assembly
_atom_site_disorder_group
Rh1 Rh 0.23736(2) 0.51489(2) 0.72436(2) 0.01140(5) Uani 1 1 d . . . . .
P2 P 0.30435(3) 0.46312(2) 0.58225(6) 0.01435(12) Uani 1 1 d . . . . .
B4 B 0.22422(13) 0.60286(9) 0.6815(3) 0.0151(5) Uani 1 1 d . . . . .
Cl3 Cl 0.26386(3) 0.46607(2) 0.97307(6) 0.02232(12) Uani 1 1 d . . . . .
N5 N 0.16710(9) 0.57642(6) 0.76393(19) 0.0131(4) Uani 1 1 d . . . . .
C6 C 0.19423(11) 0.56918(7) 0.5265(2) 0.0140(4) Uani 1 1 d . . . . .
H6 H 0.197574 0.571691 0.406784 0.017 Uiso 1 1 calc R U . . .
C7 C 0.14049(11) 0.54823(7) 0.6092(2) 0.0134(4) Uani 1 1 d . . . . .
C9 C 0.01326(11) 0.55046(8) 0.4489(2) 0.0164(4) Uani 1 1 d . . . . .
H9 H 0.022442 0.585168 0.413793 0.020 Uiso 1 1 calc R U . . .
C8 C 0.06877(11) 0.52259(7) 0.5536(2) 0.0145(4) Uani 1 1 d . . . . .
C11 C 0.13023(12) 0.59052(8) 0.9012(2) 0.0185(5) Uani 1 1 d . . . . .
C10 C -0.05508(12) 0.52829(8) 0.3953(2) 0.0169(5) Uani 1 1 d . . . . .
H10 H -0.092774 0.547691 0.323716 0.020 Uiso 1 1 calc R U . . .
C12 C 0.08632(13) 0.54450(8) 0.9487(3) 0.0243(5) Uani 1 1 d . . . . .
H12A H 0.043722 0.537767 0.857949 0.036 Uiso 1 1 calc R U . . .
H12B H 0.069877 0.553359 1.050802 0.036 Uiso 1 1 calc R U . . .
H12C H 0.117114 0.512748 0.967917 0.036 Uiso 1 1 calc R U . . .
C13 C 0.08118(14) 0.63829(9) 0.8421(3) 0.0293(6) Uani 1 1 d . . . . .
H13A H 0.111076 0.667676 0.816432 0.044 Uiso 1 1 calc R U . . .
H13B H 0.056460 0.649073 0.930369 0.044 Uiso 1 1 calc R U . . .
H13C H 0.044590 0.628715 0.741692 0.044 Uiso 1 1 calc R U . . .
C14 C 0.19098(13) 0.60518(9) 1.0508(3) 0.0255(5) Uani 1 1 d . . . . .
H14A H 0.220589 0.633853 1.019515 0.038 Uiso 1 1 calc R U . . .
H14B H 0.222034 0.574192 1.085978 0.038 Uiso 1 1 calc R U . . .
H14C H 0.169321 0.616907 1.143099 0.038 Uiso 1 1 calc R U . . .
C15 C 0.27111(11) 0.65364(8) 0.7350(2) 0.0155(4) Uani 1 1 d . . . . .
C16 C 0.24496(12) 0.70136(8) 0.6539(3) 0.0188(5) Uani 1 1 d . . . . .
C17 C 0.28205(13) 0.74853(8) 0.7010(3) 0.0221(5) Uani 1 1 d . . . . .
H17 H 0.263570 0.780331 0.645609 0.026 Uiso 1 1 calc R U . . .
C18 C 0.34460(13) 0.75071(8) 0.8252(3) 0.0219(5) Uani 1 1 d . . . . .
C19 C 0.37120(12) 0.70356(8) 0.9020(3) 0.0193(5) Uani 1 1 d . . . . .
H19 H 0.414780 0.704191 0.986851 0.023 Uiso 1 1 calc R U . . .
C20 C 0.33614(12) 0.65551(8) 0.8589(2) 0.0167(5) Uani 1 1 d . . . . .
C21 C 0.17732(13) 0.70282(9) 0.5157(3) 0.0282(6) Uani 1 1 d . . . . .
H21A H 0.165777 0.739616 0.481957 0.042 Uiso 1 1 calc R U . . .
H21B H 0.136262 0.687225 0.555074 0.042 Uiso 1 1 calc R U . . .
H21C H 0.185893 0.682558 0.419898 0.042 Uiso 1 1 calc R U . . .
C22 C 0.38276(15) 0.80267(8) 0.8777(3) 0.0334(6) Uani 1 1 d . . . . .
H22A H 0.435064 0.799042 0.880135 0.050 Uiso 1 1 calc R U . . .
H22B H 0.376203 0.812283 0.989183 0.050 Uiso 1 1 calc R U . . .
H22C H 0.361774 0.830371 0.797887 0.050 Uiso 1 1 calc R U . . .
C23 C 0.37018(12) 0.60597(8) 0.9461(3) 0.0226(5) Uani 1 1 d . . . . .
H23A H 0.332746 0.578392 0.937673 0.034 Uiso 1 1 calc R U . . .
H23B H 0.390663 0.613836 1.064017 0.034 Uiso 1 1 calc R U . . .
H23C H 0.409215 0.593562 0.893232 0.034 Uiso 1 1 calc R U . . .
C24 C 0.24995(13) 0.41059(8) 0.4555(3) 0.0228(5) Uani 1 1 d . . . . .
H24 H 0.282151 0.392009 0.391391 0.027 Uiso 1 1 calc R U . . .
C25 C 0.22420(14) 0.36987(9) 0.5689(3) 0.0316(6) Uani 1 1 d . . . . .
H25A H 0.196328 0.387872 0.640611 0.047 Uiso 1 1 calc R U . . .
H25B H 0.266784 0.352270 0.638438 0.047 Uiso 1 1 calc R U . . .
H25C H 0.193044 0.343455 0.500070 0.047 Uiso 1 1 calc R U . . .
C26 C 0.18490(13) 0.43330(9) 0.3312(3) 0.0282(5) Uani 1 1 d . . . . .
H26A H 0.202332 0.457468 0.254917 0.042 Uiso 1 1 calc R U . . .
H26B H 0.153348 0.452672 0.391366 0.042 Uiso 1 1 calc R U . . .
H26C H 0.157081 0.404405 0.267134 0.042 Uiso 1 1 calc R U . . .
C27 C 0.37841(12) 0.42611(8) 0.7237(3) 0.0205(5) Uani 1 1 d . . . . .
H27 H 0.354065 0.408427 0.806094 0.025 Uiso 1 1 calc R U . . .
C28 C 0.41659(14) 0.38115(9) 0.6496(3) 0.0317(6) Uani 1 1 d . . . . .
H28A H 0.379718 0.358733 0.578648 0.048 Uiso 1 1 calc R U . . .
H28B H 0.445459 0.359801 0.740207 0.048 Uiso 1 1 calc R U . . .
H28C H 0.448929 0.396245 0.582602 0.048 Uiso 1 1 calc R U . . .
C29 C 0.43417(12) 0.46343(9) 0.8271(3) 0.0251(5) Uani 1 1 d . . . . .
H29A H 0.463510 0.479784 0.755397 0.038 Uiso 1 1 calc R U . . .
H29B H 0.466254 0.443480 0.916477 0.038 Uiso 1 1 calc R U . . .
H29C H 0.408684 0.491076 0.875986 0.038 Uiso 1 1 calc R U . . .
C30 C 0.34304(12) 0.50126(8) 0.4288(3) 0.0182(5) Uani 1 1 d . . . . .
H30 H 0.300574 0.509948 0.335625 0.022 Uiso 1 1 calc R U . . .
C31 C 0.37568(13) 0.55461(8) 0.4956(3) 0.0228(5) Uani 1 1 d . . . . .
H31A H 0.388762 0.574863 0.404539 0.034 Uiso 1 1 calc R U . . .
H31B H 0.419549 0.548628 0.583634 0.034 Uiso 1 1 calc R U . . .
H31C H 0.339635 0.574493 0.541373 0.034 Uiso 1 1 calc R U . . .
C32 C 0.39719(13) 0.47121(8) 0.3481(3) 0.0232(5) Uani 1 1 d . . . . .
H32A H 0.377108 0.436287 0.311399 0.035 Uiso 1 1 calc R U . . .
H32B H 0.443599 0.466887 0.429616 0.035 Uiso 1 1 calc R U . . .
H32C H 0.405583 0.491193 0.251696 0.035 Uiso 1 1 calc R U . . .
C33 C 0.54211(15) 0.69339(11) 0.7579(3) 0.0380(6) Uani 1 1 d . . . . .
H33 H 0.490704 0.690170 0.746088 0.046 Uiso 1 1 calc R U . . .
C34 C 0.57056(15) 0.73372(10) 0.6773(3) 0.0373(6) Uani 1 1 d . . . . .
H34 H 0.538644 0.758301 0.610143 0.045 Uiso 1 1 calc R U . . .
C35 C 0.64451(15) 0.73825(9) 0.6942(3) 0.0335(6) Uani 1 1 d . . . . .
H35 H 0.663913 0.765947 0.638526 0.040 Uiso 1 1 calc R U . . .
C36 C 0.69083(14) 0.70283(9) 0.7914(3) 0.0290(5) Uani 1 1 d . . . . .
H36 H 0.742216 0.706084 0.803123 0.035 Uiso 1 1 calc R U . . .
C37 C 0.66282(15) 0.66258(8) 0.8721(3) 0.0289(6) Uani 1 1 d . . . . .
H37 H 0.694905 0.638067 0.939100 0.035 Uiso 1 1 calc R U . . .
C38 C 0.58871(15) 0.65787(9) 0.8557(3) 0.0336(6) Uani 1 1 d . . . . .
H38 H 0.569439 0.630166 0.911541 0.040 Uiso 1 1 calc R U . . .
C39 C 0.05942(14) 0.35232(9) 0.8772(3) 0.0259(5) Uani 1 1 d . . . . .
H39 H 0.047257 0.385526 0.918401 0.031 Uiso 1 1 calc R U . . .
C40 C 0.13110(14) 0.33702(9) 0.9027(3) 0.0298(6) Uani 1 1 d . . . . .
H40 H 0.168688 0.359556 0.961292 0.036 Uiso 1 1 calc R U . . .
C41 C 0.14858(15) 0.28855(11) 0.8428(3) 0.0402(7) Uani 1 1 d . . . . .
H41 H 0.198242 0.277681 0.860915 0.048 Uiso 1 1 calc R U . . .
C42 C 0.09439(16) 0.25627(10) 0.7576(3) 0.0442(7) Uani 1 1 d . . . . .
H42 H 0.106554 0.223093 0.716218 0.053 Uiso 1 1 calc R U . . .
C43 C 0.02222(16) 0.27175(10) 0.7315(3) 0.0381(6) Uani 1 1 d . . . . .
H43 H -0.015357 0.249381 0.672014 0.046 Uiso 1 1 calc R U . . .
C44 C 0.00489(14) 0.31975(10) 0.7921(3) 0.0314(6) Uani 1 1 d . . . . .
H44 H -0.044808 0.330438 0.775238 0.038 Uiso 1 1 calc R U . . .

loop_
_atom_site_aniso_label
_atom_site_aniso_U_11
_atom_site_aniso_U_22
_atom_site_aniso_U_33
_atom_site_aniso_U_23
_atom_site_aniso_U_13
_atom_site_aniso_U_12
Rh1 0.01112(9) 0.01106(8) 0.01206(8) 0.00082(6) 0.00262(6) -0.00017(7)
P2 0.0141(3) 0.0131(2) 0.0168(3) -0.0008(2) 0.0054(2) -0.0009(2)
B4 0.0103(13) 0.0172(12) 0.0176(12) 0.0034(9) 0.0027(10) 0.0031(10)
Cl3 0.0307(3) 0.0204(3) 0.0169(3) 0.00661(19) 0.0075(2) 0.0075(2)
N5 0.0125(9) 0.0116(8) 0.0158(9) -0.0004(6) 0.0045(7) -0.0002(7)
C6 0.0114(11) 0.0137(10) 0.0163(10) 0.0064(8) 0.0019(8) 0.0012(9)
C7 0.0130(11) 0.0107(9) 0.0159(10) 0.0021(7) 0.0017(8) 0.0028(9)
C9 0.0154(12) 0.0129(9) 0.0210(11) 0.0041(8) 0.0039(9) -0.0022(9)
C8 0.0127(11) 0.0159(10) 0.0155(10) 0.0009(8) 0.0044(8) -0.0005(9)
C11 0.0209(13) 0.0184(10) 0.0188(11) -0.0016(8) 0.0099(9) 0.0010(10)
C10 0.0147(12) 0.0168(10) 0.0180(11) 0.0056(8) 0.0009(9) 0.0026(9)
C12 0.0264(13) 0.0271(12) 0.0237(12) -0.0005(9) 0.0150(10) -0.0024(11)
C13 0.0346(15) 0.0251(12) 0.0334(14) 0.0035(10) 0.0187(12) 0.0116(12)
C14 0.0336(15) 0.0249(12) 0.0207(12) -0.0046(9) 0.0121(11) -0.0025(11)
C15 0.0144(12) 0.0143(10) 0.0196(11) 0.0014(8) 0.0076(9) 0.0009(9)
C16 0.0183(12) 0.0175(10) 0.0222(11) 0.0024(8) 0.0075(9) 0.0006(10)
C17 0.0271(14) 0.0137(10) 0.0279(12) 0.0029(9) 0.0116(10) 0.0020(10)
C18 0.0276(14) 0.0163(10) 0.0247(12) -0.0051(9) 0.0121(10) -0.0065(10)
C19 0.0152(12) 0.0217(11) 0.0207(11) -0.0035(8) 0.0033(9) -0.0043(10)
C20 0.0154(12) 0.0159(10) 0.0202(11) -0.0014(8) 0.0073(9) 0.0003(9)
C21 0.0270(14) 0.0210(11) 0.0344(14) 0.0109(10) 0.0020(11) 0.0016(11)
C22 0.0469(17) 0.0182(12) 0.0352(14) -0.0037(10) 0.0090(13) -0.0110(12)
C23 0.0201(13) 0.0190(11) 0.0253(12) -0.0011(9) -0.0024(10) 0.0001(10)
C24 0.0225(13) 0.0205(11) 0.0285(13) -0.0112(9) 0.0123(10) -0.0054(10)
C25 0.0319(15) 0.0198(12) 0.0456(16) -0.0060(10) 0.0137(12) -0.0114(11)
C26 0.0266(14) 0.0379(13) 0.0210(12) -0.0097(10) 0.0073(10) -0.0151(12)
C27 0.0199(12) 0.0162(10) 0.0269(12) 0.0048(9) 0.0081(10) 0.0032(10)
C28 0.0310(15) 0.0238(12) 0.0432(15) 0.0036(10) 0.0148(12) 0.0111(11)
C29 0.0177(13) 0.0245(12) 0.0310(13) 0.0067(10) 0.0008(10) 0.0037(11)
C30 0.0144(12) 0.0220(11) 0.0195(11) 0.0023(8) 0.0068(9) 0.0001(9)
C31 0.0216(13) 0.0196(11) 0.0305(13) 0.0038(9) 0.0130(10) -0.0022(10)
C32 0.0219(13) 0.0269(12) 0.0239(12) -0.0030(9) 0.0113(10) -0.0031(10)
C33 0.0265(15) 0.0563(17) 0.0337(15) -0.0098(12) 0.0119(12) -0.0031(14)
C34 0.0379(17) 0.0377(15) 0.0349(15) 0.0073(11) 0.0048(12) 0.0163(13)
C35 0.0408(17) 0.0252(12) 0.0356(14) 0.0088(10) 0.0105(12) 0.0002(12)
C36 0.0259(14) 0.0311(13) 0.0302(13) -0.0003(10) 0.0067(11) 0.0014(12)
C37 0.0416(17) 0.0186(11) 0.0255(13) 0.0017(9) 0.0053(11) 0.0075(12)
C38 0.0504(19) 0.0274(13) 0.0260(13) -0.0022(10) 0.0152(12) -0.0117(13)
C39 0.0337(15) 0.0227(12) 0.0227(12) 0.0035(9) 0.0090(11) 0.0051(11)
C40 0.0274(15) 0.0359(14) 0.0276(13) -0.0024(10) 0.0093(11) -0.0038(12)
C41 0.0269(16) 0.0497(16) 0.0464(17) -0.0073(13) 0.0131(13) 0.0074(14)
C42 0.051(2) 0.0334(15) 0.0499(17) -0.0144(12) 0.0153(15) 0.0043(15)
C43 0.0390(17) 0.0356(14) 0.0376(15) -0.0051(11) 0.0038(13) -0.0113(13)
C44 0.0239(14) 0.0379(14) 0.0324(14) 0.0062(11) 0.0060(11) 0.0021(12)

loop_
_atom_type_symbol
_atom_type_description
_atom_type_scat_dispersion_real
_atom_type_scat_dispersion_imag
_atom_type_scat_source
C C 0.0033 0.0016 'International Tables Vol C Tables 4.2.6.8 and 6.1.1.4'
H H 0.0000 0.0000 'International Tables Vol C Tables 4.2.6.8 and 6.1.1.4'
B B 0.0013 0.0007 'International Tables Vol C Tables 4.2.6.8 and 6.1.1.4'
N N 0.0061 0.0033 'International Tables Vol C Tables 4.2.6.8 and 6.1.1.4'
P P 0.1023 0.0942 'International Tables Vol C Tables 4.2.6.8 and 6.1.1.4'
Cl Cl 0.1484 0.1585 'International Tables Vol C Tables 4.2.6.8 and 6.1.1.4'
Rh Rh -1.1178 0.9187 'International Tables Vol C Tables 4.2.6.8 and 6.1.1.4'

loop_
_exptl_crystal_face_index_h
_exptl_crystal_face_index_k
_exptl_crystal_face_index_l
_exptl_crystal_face_perp_dist
1.00 1.00 -1.00 0.0250
-1.00 -1.00 1.00 0.0540
3.00 -1.00 -1.00 0.0200
-3.00 1.00 1.00 0.0170
2.00 1.00 0.00 0.0300
-1.00 -2.00 -1.00 0.0200
1.00 -2.00 0.00 0.0520

loop_
_geom_angle_atom_site_label_1
_geom_angle_atom_site_label_2
_geom_angle_atom_site_label_3
_geom_angle
_geom_angle_site_symmetry_1
_geom_angle_site_symmetry_3
_geom_angle_publ_flag
C7 Rh1 N5 40.80(7) . . ?
C7 Rh1 C6 40.01(7) . . ?
N5 Rh1 C6 60.04(7) . . ?
C7 Rh1 B4 57.60(8) . . ?
N5 Rh1 B4 41.13(7) . . ?
C6 Rh1 B4 40.65(8) . . ?
C7 Rh1 P2 122.00(6) . . ?
N5 Rh1 P2 157.88(4) . . ?
C6 Rh1 P2 97.84(6) . . ?
B4 Rh1 P2 122.29(6) . . ?
C7 Rh1 Cl3 128.26(6) . . ?
N5 Rh1 Cl3 105.90(5) . . ?
C6 Rh1 Cl3 165.78(6) . . ?
B4 Rh1 Cl3 130.51(6) . . ?
P2 Rh1 Cl3 96.19(3) . . ?
C24 P2 C30 103.89(10) . . ?
C24 P2 C27 103.63(10) . . ?
C30 P2 C27 109.67(10) . . ?
C24 P2 Rh1 113.49(8) . . ?
C30 P2 Rh1 112.78(7) . . ?
C27 P2 Rh1 112.68(7) . . ?
C6 B4 N5 87.73(16) . . ?
C6 B4 C15 140.44(19) . . ?
N5 B4 C15 129.44(18) . . ?
C6 B4 C7 43.67(11) . . ?
N5 B4 C7 44.12(10) . . ?
C15 B4 C7 165.75(18) . . ?
C6 B4 Rh1 65.80(11) . . ?
N5 B4 Rh1 64.30(10) . . ?
C15 B4 Rh1 136.86(16) . . ?
C7 B4 Rh1 55.92(8) . . ?
C7 N5 C11 130.90(17) . . ?
C7 N5 B4 88.09(15) . . ?
C11 N5 B4 135.43(16) . . ?
C7 N5 Rh1 66.96(10) . . ?
C11 N5 Rh1 134.62(13) . . ?
B4 N5 Rh1 74.57(11) . . ?
C7 C6 B4 88.81(16) . . ?
C7 C6 Rh1 65.94(11) . . ?
B4 C6 Rh1 73.55(12) . . ?
C7 C6 H6 133.7 . . ?
B4 C6 H6 133.7 . . ?
Rh1 C6 H6 133.7 . . ?
C6 C7 N5 95.25(16) . . ?
C6 C7 C8 134.75(18) . . ?
N5 C7 C8 127.23(17) . . ?
C6 C7 Rh1 74.05(12) . . ?
N5 C7 Rh1 72.24(10) . . ?
C8 C7 Rh1 128.52(13) . . ?
C6 C7 B4 47.52(12) . . ?
N5 C7 B4 47.79(11) . . ?
C8 C7 B4 164.36(16) . . ?
Rh1 C7 B4 66.48(9) . . ?
C10 C9 C8 120.65(18) . . ?
C10 C9 H9 119.7 . . ?
C8 C9 H9 119.7 . . ?
C9 C8 C10 119.47(19) . 3_566 ?
C9 C8 C7 118.61(17) . . ?
C10 C8 C7 121.91(18) 3_566 . ?
N5 C11 C12 112.19(16) . . ?
N5 C11 C14 106.23(17) . . ?
C12 C11 C14 109.17(17) . . ?
N5 C11 C13 107.16(16) . . ?
C12 C11 C13 111.23(19) . . ?
C14 C11 C13 110.75(18) . . ?
C9 C10 C8 119.87(19) . 3_566 ?
C9 C10 H10 120.1 . . ?
C8 C10 H10 120.1 3_566 . ?
C11 C12 H12A 109.5 . . ?
C11 C12 H12B 109.5 . . ?
H12A C12 H12B 109.5 . . ?
C11 C12 H12C 109.5 . . ?
H12A C12 H12C 109.5 . . ?
H12B C12 H12C 109.5 . . ?
C11 C13 H13A 109.5 . . ?
C11 C13 H13B 109.5 . . ?
H13A C13 H13B 109.5 . . ?
C11 C13 H13C 109.5 . . ?
H13A C13 H13C 109.5 . . ?
H13B C13 H13C 109.5 . . ?
C11 C14 H14A 109.5 . . ?
C11 C14 H14B 109.5 . . ?
H14A C14 H14B 109.5 . . ?
C11 C14 H14C 109.5 . . ?
H14A C14 H14C 109.5 . . ?
H14B C14 H14C 109.5 . . ?
C20 C15 C16 117.94(19) . . ?
C20 C15 B4 125.14(18) . . ?
C16 C15 B4 116.91(19) . . ?
C17 C16 C15 120.0(2) . . ?
C17 C16 C21 118.41(19) . . ?
C15 C16 C21 121.62(19) . . ?
C18 C17 C16 122.2(2) . . ?
C18 C17 H17 118.9 . . ?
C16 C17 H17 118.9 . . ?
C17 C18 C19 117.74(19) . . ?
C17 C18 C22 121.3(2) . . ?
C19 C18 C22 121.0(2) . . ?
C18 C19 C20 122.1(2) . . ?
C18 C19 H19 119.0 . . ?
C20 C19 H19 119.0 . . ?
C19 C20 C15 120.02(19) . . ?
C19 C20 C23 118.40(19) . . ?
C15 C20 C23 121.58(18) . . ?
C16 C21 H21A 109.5 . . ?
C16 C21 H21B 109.5 . . ?
H21A C21 H21B 109.5 . . ?
C16 C21 H21C 109.5 . . ?
H21A C21 H21C 109.5 . . ?
H21B C21 H21C 109.5 . . ?
C18 C22 H22A 109.5 . . ?
C18 C22 H22B 109.5 . . ?
H22A C22 H22B 109.5 . . ?
C18 C22 H22C 109.5 . . ?
H22A C22 H22C 109.5 . . ?
H22B C22 H22C 109.5 . . ?
C20 C23 H23A 109.5 . . ?
C20 C23 H23B 109.5 . . ?
H23A C23 H23B 109.5 . . ?
C20 C23 H23C 109.5 . . ?
H23A C23 H23C 109.5 . . ?
H23B C23 H23C 109.5 . . ?
C26 C24 C25 110.35(19) . . ?
C26 C24 P2 111.68(15) . . ?
C25 C24 P2 110.34(15) . . ?
C26 C24 H24 108.1 . . ?
C25 C24 H24 108.1 . . ?
P2 C24 H24 108.1 . . ?
C24 C25 H25A 109.5 . . ?
C24 C25 H25B 109.5 . . ?
H25A C25 H25B 109.5 . . ?
C24 C25 H25C 109.5 . . ?
H25A C25 H25C 109.5 . . ?
H25B C25 H25C 109.5 . . ?
C24 C26 H26A 109.5 . . ?
C24 C26 H26B 109.5 . . ?
H26A C26 H26B 109.5 . . ?
C24 C26 H26C 109.5 . . ?
H26A C26 H26C 109.5 . . ?
H26B C26 H26C 109.5 . . ?
C29 C27 C28 110.88(19) . . ?
C29 C27 P2 111.45(14) . . ?
C28 C27 P2 118.27(16) . . ?
C29 C27 H27 105.0 . . ?
C28 C27 H27 105.0 . . ?
P2 C27 H27 105.0 . . ?
C27 C28 H28A 109.5 . . ?
C27 C28 H28B 109.5 . . ?
H28A C28 H28B 109.5 . . ?
C27 C28 H28C 109.5 . . ?
H28A C28 H28C 109.5 . . ?
H28B C28 H28C 109.5 . . ?
C27 C29 H29A 109.5 . . ?
C27 C29 H29B 109.5 . . ?
H29A C29 H29B 109.5 . . ?
C27 C29 H29C 109.5 . . ?
H29A C29 H29C 109.5 . . ?
H29B C29 H29C 109.5 . . ?
C32 C30 C31 109.93(18) . . ?
C32 C30 P2 115.56(14) . . ?
C31 C30 P2 113.52(14) . . ?
C32 C30 H30 105.6 . . ?
C31 C30 H30 105.6 . . ?
P2 C30 H30 105.6 . . ?
C30 C31 H31A 109.5 . . ?
C30 C31 H31B 109.5 . . ?
H31A C31 H31B 109.5 . . ?
C30 C31 H31C 109.5 . . ?
H31A C31 H31C 109.5 . . ?
H31B C31 H31C 109.5 . . ?
C30 C32 H32A 109.5 . . ?
C30 C32 H32B 109.5 . . ?
H32A C32 H32B 109.5 . . ?
C30 C32 H32C 109.5 . . ?
H32A C32 H32C 109.5 . . ?
H32B C32 H32C 109.5 . . ?
C38 C33 C34 119.7(2) . . ?
C38 C33 H33 120.1 . . ?
C34 C33 H33 120.1 . . ?
C35 C34 C33 120.1(2) . . ?
C35 C34 H34 119.9 . . ?
C33 C34 H34 119.9 . . ?
C34 C35 C36 120.1(2) . . ?
C34 C35 H35 119.9 . . ?
C36 C35 H35 119.9 . . ?
C35 C36 C37 120.1(2) . . ?
C35 C36 H36 120.0 . . ?
C37 C36 H36 120.0 . . ?
C38 C37 C36 120.1(2) . . ?
C38 C37 H37 120.0 . . ?
C36 C37 H37 120.0 . . ?
C37 C38 C33 120.0(2) . . ?
C37 C38 H38 120.0 . . ?
C33 C38 H38 120.0 . . ?
C40 C39 C44 120.2(2) . . ?
C40 C39 H39 119.9 . . ?
C44 C39 H39 119.9 . . ?
C39 C40 C41 119.7(2) . . ?
C39 C40 H40 120.1 . . ?
C41 C40 H40 120.1 . . ?
C42 C41 C40 120.1(3) . . ?
C42 C41 H41 120.0 . . ?
C40 C41 H41 120.0 . . ?
C41 C42 C43 120.2(2) . . ?
C41 C42 H42 119.9 . . ?
C43 C42 H42 119.9 . . ?
C44 C43 C42 119.7(2) . . ?
C44 C43 H43 120.2 . . ?
C42 C43 H43 120.2 . . ?
C43 C44 C39 120.1(2) . . ?
C43 C44 H44 119.9 . . ?
C39 C44 H44 119.9 . . ?

loop_
_geom_bond_atom_site_label_1
_geom_bond_atom_site_label_2
_geom_bond_distance
_geom_bond_site_symmetry_2
_geom_bond_publ_flag
Rh1 C7 2.036(2) . ?
Rh1 N5 2.1069(17) . ?
Rh1 C6 2.1437(19) . ?
Rh1 B4 2.254(2) . ?
Rh1 P2 2.2990(8) . ?
Rh1 Cl3 2.3429(9) . ?
P2 C24 1.848(2) . ?
P2 C30 1.854(2) . ?
P2 C27 1.855(2) . ?
B4 C6 1.531(3) . ?
B4 N5 1.538(3) . ?
B4 C15 1.562(3) . ?
B4 C7 2.075(3) . ?
N5 C7 1.446(2) . ?
N5 C11 1.488(2) . ?
C6 C7 1.433(3) . ?
C6 H6 1.0000 . ?
C7 C8 1.471(3) . ?
C9 C10 1.378(3) . ?
C9 C8 1.387(3) . ?
C9 H9 0.9500 . ?
C8 C10 1.392(3) 3_566 ?
C11 C12 1.523(3) . ?
C11 C14 1.526(3) . ?
C11 C13 1.529(3) . ?
C10 H10 0.9500 . ?
C12 H12A 0.9800 . ?
C12 H12B 0.9800 . ?
C12 H12C 0.9800 . ?
C13 H13A 0.9800 . ?
C13 H13B 0.9800 . ?
C13 H13C 0.9800 . ?
C14 H14A 0.9800 . ?
C14 H14B 0.9800 . ?
C14 H14C 0.9800 . ?
C15 C20 1.407(3) . ?
C15 C16 1.411(3) . ?
C16 C17 1.390(3) . ?
C16 C21 1.505(3) . ?
C17 C18 1.375(3) . ?
C17 H17 0.9500 . ?
C18 C19 1.388(3) . ?
C18 C22 1.511(3) . ?
C19 C20 1.388(3) . ?
C19 H19 0.9500 . ?
C20 C23 1.511(3) . ?
C21 H21A 0.9800 . ?
C21 H21B 0.9800 . ?
C21 H21C 0.9800 . ?
C22 H22A 0.9800 . ?
C22 H22B 0.9800 . ?
C22 H22C 0.9800 . ?
C23 H23A 0.9800 . ?
C23 H23B 0.9800 . ?
C23 H23C 0.9800 . ?
C24 C26 1.520(3) . ?
C24 C25 1.534(3) . ?
C24 H24 1.0000 . ?
C25 H25A 0.9800 . ?
C25 H25B 0.9800 . ?
C25 H25C 0.9800 . ?
C26 H26A 0.9800 . ?
C26 H26B 0.9800 . ?
C26 H26C 0.9800 . ?
C27 C29 1.520(3) . ?
C27 C28 1.536(3) . ?
C27 H27 1.0000 . ?
C28 H28A 0.9800 . ?
C28 H28B 0.9800 . ?
C28 H28C 0.9800 . ?
C29 H29A 0.9800 . ?
C29 H29B 0.9800 . ?
C29 H29C 0.9800 . ?
C30 C32 1.529(3) . ?
C30 C31 1.530(3) . ?
C30 H30 1.0000 . ?
C31 H31A 0.9800 . ?
C31 H31B 0.9800 . ?
C31 H31C 0.9800 . ?
C32 H32A 0.9800 . ?
C32 H32B 0.9800 . ?
C32 H32C 0.9800 . ?
C33 C38 1.380(4) . ?
C33 C34 1.383(4) . ?
C33 H33 0.9500 . ?
C34 C35 1.367(4) . ?
C34 H34 0.9500 . ?
C35 C36 1.374(3) . ?
C35 H35 0.9500 . ?
C36 C37 1.378(3) . ?
C36 H36 0.9500 . ?
C37 C38 1.370(4) . ?
C37 H37 0.9500 . ?
C38 H38 0.9500 . ?
C39 C40 1.369(3) . ?
C39 C44 1.377(3) . ?
C39 H39 0.9500 . ?
C40 C41 1.385(3) . ?
C40 H40 0.9500 . ?
C41 C42 1.369(4) . ?
C41 H41 0.9500 . ?
C42 C43 1.378(4) . ?
C42 H42 0.9500 . ?
C43 C44 1.376(3) . ?
C43 H43 0.9500 . ?
C44 H44 0.9500 . ?

loop_
_geom_torsion_atom_site_label_1
_geom_torsion_atom_site_label_2
_geom_torsion_atom_site_label_3
_geom_torsion_atom_site_label_4
_geom_torsion
_geom_torsion_site_symmetry_1
_geom_torsion_site_symmetry_2
_geom_torsion_site_symmetry_3
_geom_torsion_site_symmetry_4
_geom_torsion_publ_flag
C6 B4 N5 C7 -2.47(14) . . . . ?
C15 B4 N5 C7 162.7(2) . . . . ?
Rh1 B4 N5 C7 -66.61(10) . . . . ?
C6 B4 N5 C11 -156.6(2) . . . . ?
C15 B4 N5 C11 8.6(4) . . . . ?
C7 B4 N5 C11 -154.1(3) . . . . ?
Rh1 B4 N5 C11 139.3(2) . . . . ?
C6 B4 N5 Rh1 64.14(11) . . . . ?
C15 B4 N5 Rh1 -130.7(2) . . . . ?
C7 B4 N5 Rh1 66.61(10) . . . . ?
N5 B4 C6 C7 2.49(15) . . . . ?
C15 B4 C6 C7 -159.4(3) . . . . ?
Rh1 B4 C6 C7 65.23(10) . . . . ?
N5 B4 C6 Rh1 -62.74(10) . . . . ?
C15 B4 C6 Rh1 135.4(3) . . . . ?
C7 B4 C6 Rh1 -65.23(10) . . . . ?
B4 C6 C7 N5 -2.66(16) . . . . ?
Rh1 C6 C7 N5 69.83(11) . . . . ?
B4 C6 C7 C8 158.6(2) . . . . ?
Rh1 C6 C7 C8 -129.0(2) . . . . ?
B4 C6 C7 Rh1 -72.48(12) . . . . ?
Rh1 C6 C7 B4 72.48(12) . . . . ?
C11 N5 C7 C6 158.71(19) . . . . ?
B4 N5 C7 C6 2.64(15) . . . . ?
Rh1 N5 C7 C6 -71.39(12) . . . . ?
C11 N5 C7 C8 -4.6(3) . . . . ?
B4 N5 C7 C8 -160.66(19) . . . . ?
Rh1 N5 C7 C8 125.31(19) . . . . ?
C11 N5 C7 Rh1 -129.90(19) . . . . ?
B4 N5 C7 Rh1 74.03(11) . . . . ?
C11 N5 C7 B4 156.1(2) . . . . ?
Rh1 N5 C7 B4 -74.03(11) . . . . ?
C10 C9 C8 C10 0.1(3) . . . 3_566 ?
C10 C9 C8 C7 -179.19(18) . . . . ?
C6 C7 C8 C9 -60.3(3) . . . . ?
N5 C7 C8 C9 95.9(2) . . . . ?
Rh1 C7 C8 C9 -167.43(15) . . . . ?
B4 C7 C8 C9 30.5(7) . . . . ?
C6 C7 C8 C10 120.5(2) . . . 3_566 ?
N5 C7 C8 C10 -83.3(3) . . . 3_566 ?
Rh1 C7 C8 C10 13.3(3) . . . 3_566 ?
B4 C7 C8 C10 -148.7(5) . . . 3_566 ?
C7 N5 C11 C12 44.4(3) . . . . ?
B4 N5 C11 C12 -170.9(2) . . . . ?
Rh1 N5 C11 C12 -52.9(3) . . . . ?
C7 N5 C11 C14 163.65(18) . . . . ?
B4 N5 C11 C14 -51.6(3) . . . . ?
Rh1 N5 C11 C14 66.3(2) . . . . ?
C7 N5 C11 C13 -77.9(2) . . . . ?
B4 N5 C11 C13 66.8(3) . . . . ?
Rh1 N5 C11 C13 -175.24(15) . . . . ?
C8 C9 C10 C8 -0.1(3) . . . 3_566 ?
C6 B4 C15 C20 -122.3(3) . . . . ?
N5 B4 C15 C20 81.5(3) . . . . ?
C7 B4 C15 C20 139.0(6) . . . . ?
Rh1 B4 C15 C20 -11.7(3) . . . . ?
C6 B4 C15 C16 59.0(4) . . . . ?
N5 B4 C15 C16 -97.3(3) . . . . ?
C7 B4 C15 C16 -39.8(8) . . . . ?
Rh1 B4 C15 C16 169.49(17) . . . . ?
C20 C15 C16 C17 -2.0(3) . . . . ?
B4 C15 C16 C17 176.90(19) . . . . ?
C20 C15 C16 C21 177.81(19) . . . . ?
B4 C15 C16 C21 -3.3(3) . . . . ?
C15 C16 C17 C18 0.3(3) . . . . ?
C21 C16 C17 C18 -179.5(2) . . . . ?
C16 C17 C18 C19 1.2(3) . . . . ?
C16 C17 C18 C22 -178.2(2) . . . . ?
C17 C18 C19 C20 -1.0(3) . . . . ?
C22 C18 C19 C20 178.4(2) . . . . ?
C18 C19 C20 C15 -0.7(3) . . . . ?
C18 C19 C20 C23 178.4(2) . . . . ?
C16 C15 C20 C19 2.1(3) . . . . ?
B4 C15 C20 C19 -176.63(19) . . . . ?
C16 C15 C20 C23 -176.91(19) . . . . ?
B4 C15 C20 C23 4.3(3) . . . . ?
C30 P2 C24 C26 -66.11(17) . . . . ?
C27 P2 C24 C26 179.26(15) . . . . ?
Rh1 P2 C24 C26 56.72(16) . . . . ?
C30 P2 C24 C25 170.77(16) . . . . ?
C27 P2 C24 C25 56.14(18) . . . . ?
Rh1 P2 C24 C25 -66.40(17) . . . . ?
C24 P2 C27 C29 174.07(15) . . . . ?
C30 P2 C27 C29 63.65(17) . . . . ?
Rh1 P2 C27 C29 -62.86(16) . . . . ?
C24 P2 C27 C28 43.83(19) . . . . ?
C30 P2 C27 C28 -66.59(19) . . . . ?
Rh1 P2 C27 C28 166.90(14) . . . . ?
C24 P2 C30 C32 -65.22(18) . . . . ?
C27 P2 C30 C32 45.03(18) . . . . ?
Rh1 P2 C30 C32 171.47(13) . . . . ?
C24 P2 C30 C31 166.44(16) . . . . ?
C27 P2 C30 C31 -83.31(17) . . . . ?
Rh1 P2 C30 C31 43.14(18) . . . . ?
C38 C33 C34 C35 0.1(4) . . . . ?
C33 C34 C35 C36 -0.1(4) . . . . ?
C34 C35 C36 C37 0.1(4) . . . . ?
C35 C36 C37 C38 -0.1(3) . . . . ?
C36 C37 C38 C33 0.2(3) . . . . ?
C34 C33 C38 C37 -0.2(4) . . . . ?
C44 C39 C40 C41 -0.1(3) . . . . ?
C39 C40 C41 C42 0.4(4) . . . . ?
C40 C41 C42 C43 -0.2(4) . . . . ?
C41 C42 C43 C44 -0.2(4) . . . . ?
C42 C43 C44 C39 0.5(4) . . . . ?
C40 C39 C44 C43 -0.3(3) . . . . ?
